data_1562254
loop_
_publ_author_name
'Chen, Mao-Long'
'Shi, Yan-Ru'
'Yang, Yu-Chen'
'Zhou, Zhao-Hui'

_publ_section_title
;
 Acidic 1,3-propanediaminetetraacetato lanthanides with luminescent and
 catalytic ester hydrolysis properties
;
_journal_name_full 'Journal of Solid State Chemistry'
_journal_page_first 265
_journal_page_last 273
_journal_paper_doi 10.1016/j.jssc.2014.07.037
_journal_volume 219
_journal_year 2014
_chemical_formula_sum 'C11 H24 Cl N2 O12 Pr'
_chemical_formula_weight 552.68
_space_group_IT_number 2
_space_group_name_Hall '-P 1'
_space_group_name_H-M_alt 'P -1'
_symmetry_cell_setting triclinic
_symmetry_space_group_name_H-M 'P -1'
_atom_sites_solution_hydrogens geom
_atom_sites_solution_primary direct
_atom_sites_solution_secondary difmap
_cell_angle_alpha 75.262(4)
_cell_angle_beta 70.075(4)
_cell_angle_gamma 70.563(4)
_cell_formula_units_Z 2
_cell_length_a 9.5081(4)
_cell_length_b 9.5761(4)
_cell_length_c 11.3281(4)
_cell_measurement_temperature 173(2)
_cell_volume 902.78(7)
_computing_structure_refinement 'SHELXL-97 (Sheldrick, 1997)'
_computing_structure_solution 'SHELXS-97 (Sheldrick, 1990)'
_diffrn_ambient_temperature 173(2)
_diffrn_measured_fraction_theta_full 0.987
_diffrn_measured_fraction_theta_max 0.987
_diffrn_radiation_monochromator graphite
_diffrn_radiation_source 'fine-focus sealed tube'
_diffrn_radiation_type MoK\a
_diffrn_radiation_wavelength 0.71073
_diffrn_reflns_av_R_equivalents 0.0352
_diffrn_reflns_av_sigmaI/netI 0.0345
_diffrn_reflns_limit_h_max 12
_diffrn_reflns_limit_h_min -12
_diffrn_reflns_limit_k_max 12
_diffrn_reflns_limit_k_min -12
_diffrn_reflns_limit_l_max 14
_diffrn_reflns_limit_l_min -14
_diffrn_reflns_number 11542
_diffrn_reflns_theta_full 27.00
_diffrn_reflns_theta_max 27.00
_diffrn_reflns_theta_min 3.22
_exptl_absorpt_coefficient_mu 2.913
_exptl_absorpt_correction_T_max 0.5935
_exptl_absorpt_correction_T_min 0.4288
_exptl_absorpt_correction_type multi-scan
_exptl_absorpt_process_details
;
CrysAlisPro, Agilent Technologies,
Version 1.171.35.15 (release 03-08-2011 CrysAlis171 .NET)
(compiled Aug  3 2011,13:03:54)
Empirical absorption correction using spherical harmonics,
 implemented in SCALE3 ABSPACK scaling algorithm.
;
_exptl_crystal_density_diffrn 2.033
_exptl_crystal_density_method 'not measured'
_exptl_crystal_F_000 552
_exptl_crystal_size_max 0.35
_exptl_crystal_size_mid 0.35
_exptl_crystal_size_min 0.20
_refine_diff_density_max 0.708
_refine_diff_density_min -0.602
_refine_diff_density_rms 0.092
_refine_ls_extinction_method none
_refine_ls_goodness_of_fit_ref 1.101
_refine_ls_hydrogen_treatment mixed
_refine_ls_matrix_type full
_refine_ls_number_parameters 252
_refine_ls_number_reflns 3891
_refine_ls_number_restraints 0
_refine_ls_restrained_S_all 1.101
_refine_ls_R_factor_all 0.0206
_refine_ls_R_factor_gt 0.0195
_refine_ls_shift/su_max 0.000
_refine_ls_shift/su_mean 0.000
_refine_ls_structure_factor_coef Fsqd
_refine_ls_weighting_details 'calc w=1/[\s^2^(Fo^2^)+(0.0128P)^2^+0.5021P] where P=(Fo^2^+2Fc^2^)/3'
_refine_ls_weighting_scheme calc
_refine_ls_wR_factor_gt 0.0451
_refine_ls_wR_factor_ref 0.0456
_reflns_number_gt 3757
_reflns_number_total 3891
_reflns_threshold_expression >2sigma(I)
_cod_data_source_file JSSC-2014-219-265.cif
_cod_data_source_block 10
_cod_original_cell_volume 902.79(6)
_cod_original_sg_symbol_H-M P-1
_cod_database_code 1562254

loop_
_symmetry_equiv_pos_as_xyz
'x, y, z'
'-x, -y, -z'

loop_
_atom_site_label
_atom_site_type_symbol
_atom_site_fract_x
_atom_site_fract_y
_atom_site_fract_z
_atom_site_U_iso_or_equiv
_atom_site_adp_type
_atom_site_occupancy
_atom_site_symmetry_multiplicity
_atom_site_calc_flag
_atom_site_refinement_flags
_atom_site_disorder_assembly
_atom_site_disorder_group
Pr1 Pr 1.076417(14) 0.345707(13) 0.137779(11) 0.00730(5) Uani 1 1 d . . .
Cl1 Cl 0.63143(8) 0.19484(7) -0.11354(7) 0.02405(15) Uani 1 1 d . . .
C1 C 1.0540(3) -0.1365(3) 0.3476(2) 0.0108(5) Uani 1 1 d . . .
H1A H 1.1473 -0.2227 0.3322 0.013 Uiso 1 1 calc R . .
H1B H 0.9857 -0.1616 0.4334 0.013 Uiso 1 1 calc R . .
C2 C 1.1031(3) 0.0010(3) 0.3434(2) 0.0117(5) Uani 1 1 d . . .
C3 C 0.9806(3) -0.2616(3) 0.2236(2) 0.0142(5) Uani 1 1 d . . .
H3A H 0.9006 -0.3038 0.2914 0.017 Uiso 1 1 calc R . .
H3B H 1.0835 -0.3299 0.2285 0.017 Uiso 1 1 calc R . .
C4 C 0.9607(3) -0.2598(3) 0.0958(2) 0.0113(5) Uani 1 1 d . . .
C5 C 0.5516(3) 0.3880(3) 0.1516(2) 0.0122(5) Uani 1 1 d . . .
H5A H 0.4672 0.4823 0.1620 0.015 Uiso 1 1 calc R . .
H5B H 0.5408 0.3412 0.0878 0.015 Uiso 1 1 calc R . .
C6 C 0.7080(3) 0.4233(3) 0.1047(2) 0.0102(5) Uani 1 1 d . . .
C7 C 0.3983(3) 0.3446(3) 0.3812(2) 0.0140(5) Uani 1 1 d . . .
H7A H 0.4015 0.4449 0.3871 0.017 Uiso 1 1 calc R . .
H7B H 0.4071 0.2787 0.4628 0.017 Uiso 1 1 calc R . .
C8 C 0.2408(3) 0.3591(3) 0.3651(2) 0.0115(5) Uani 1 1 d . . .
C10 C 0.7063(3) 0.0336(3) 0.2059(2) 0.0151(5) Uani 1 1 d . . .
H10A H 0.6988 -0.0535 0.1787 0.018 Uiso 1 1 calc R . .
H10B H 0.7573 0.0955 0.1295 0.018 Uiso 1 1 calc R . .
C11 C 0.8031(3) -0.0211(3) 0.2996(2) 0.0147(5) Uani 1 1 d . . .
H11A H 0.8055 0.0672 0.3283 0.018 Uiso 1 1 calc R . .
H11B H 0.7502 -0.0828 0.3750 0.018 Uiso 1 1 calc R . .
C9 C 0.5437(3) 0.1262(3) 0.2672(3) 0.0148(5) Uani 1 1 d . . .
H9A H 0.4738 0.1331 0.2169 0.018 Uiso 1 1 calc R . .
H9B H 0.5044 0.0731 0.3536 0.018 Uiso 1 1 calc R . .
N1 N 0.9690(2) -0.1123(2) 0.24991(18) 0.0097(4) Uani 1 1 d . . .
H1 H 1.0168 -0.0581 0.1751 0.012 Uiso 1 1 calc R . .
N2 N 0.5367(2) 0.2831(2) 0.27706(18) 0.0102(4) Uani 1 1 d . . .
H2 H 0.6234 0.2737 0.3021 0.012 Uiso 1 1 calc R . .
O1 O 1.0564(2) 0.11657(18) 0.26891(17) 0.0169(4) Uani 1 1 d . . .
O2 O 1.1836(2) -0.01093(19) 0.41297(17) 0.0173(4) Uani 1 1 d . . .
O3 O 0.9679(2) -0.15289(19) 0.00980(16) 0.0181(4) Uani 1 1 d . . .
O4 O 0.94139(19) -0.38332(17) 0.08640(15) 0.0115(3) Uani 1 1 d . . .
O5 O 0.80138(19) 0.35785(18) 0.17083(16) 0.0128(3) Uani 1 1 d . . .
O6 O 0.7284(2) 0.51604(19) 0.00474(16) 0.0158(4) Uani 1 1 d . . .
O7 O 0.1316(2) 0.3658(2) 0.46345(17) 0.0203(4) Uani 1 1 d . . .
O8 O 0.2354(2) 0.3676(2) 0.25388(16) 0.0164(4) Uani 1 1 d . . .
O1W O 1.3166(2) 0.1555(2) 0.05389(19) 0.0239(4) Uani 1 1 d . . .
H1WA H 1.2993 0.0669 0.0670 0.036 Uiso 1 1 d R . .
H1WB H 1.4030 0.1647 -0.0006 0.036 Uiso 1 1 d R . .
O2W O 0.8983(2) 0.42595(19) 0.34896(16) 0.0152(4) Uani 1 1 d . . .
H2WA H 0.8413 0.3652 0.3878 0.023 Uiso 1 1 d R . .
H2WB H 0.9320 0.4231 0.4136 0.023 Uiso 1 1 d R . .
O3W O 0.6751(2) 0.2750(2) 0.47888(17) 0.0198(4) Uani 1 1 d G . .
H3WA H 0.7196 0.1892 0.5131 0.030 Uiso 1 1 d G . .
H3WB H 0.5933 0.3147 0.5331 0.030 Uiso 1 1 d G . .
O4W O 0.5844(3) -0.3351(3) 0.3084(2) 0.0462(6) Uani 1 1 d G . .
H4WA H 0.6743 -0.3953 0.2871 0.069 Uiso 1 1 d G . .
H4WB H 0.5532 -0.2935 0.2426 0.069 Uiso 1 1 d G . .

loop_
_atom_site_aniso_label
_atom_site_aniso_U_11
_atom_site_aniso_U_22
_atom_site_aniso_U_33
_atom_site_aniso_U_23
_atom_site_aniso_U_13
_atom_site_aniso_U_12
Pr1 0.00643(7) 0.00769(7) 0.00829(7) 0.00009(5) -0.00325(5) -0.00236(5)
Cl1 0.0196(3) 0.0206(3) 0.0259(4) -0.0068(3) 0.0026(3) -0.0046(3)
C1 0.0125(12) 0.0113(11) 0.0113(11) -0.0008(9) -0.0077(10) -0.0028(9)
C2 0.0127(12) 0.0116(12) 0.0104(11) -0.0031(9) -0.0015(9) -0.0032(9)
C3 0.0211(13) 0.0086(11) 0.0173(13) -0.0030(9) -0.0107(11) -0.0035(10)
C4 0.0071(11) 0.0125(12) 0.0146(12) -0.0051(10) -0.0038(9) 0.0000(9)
C5 0.0102(12) 0.0149(12) 0.0118(12) 0.0038(9) -0.0058(10) -0.0055(9)
C6 0.0083(11) 0.0111(11) 0.0120(11) -0.0043(9) -0.0022(9) -0.0024(9)
C7 0.0112(12) 0.0206(13) 0.0118(12) -0.0027(10) -0.0049(10) -0.0046(10)
C8 0.0114(12) 0.0113(11) 0.0128(12) -0.0016(9) -0.0042(10) -0.0037(9)
C10 0.0144(13) 0.0122(12) 0.0193(13) -0.0031(10) -0.0076(10) -0.0008(10)
C11 0.0100(12) 0.0165(12) 0.0154(12) -0.0052(10) -0.0039(10) 0.0018(10)
C9 0.0120(12) 0.0107(12) 0.0228(13) 0.0006(10) -0.0071(10) -0.0045(9)
N1 0.0108(10) 0.0090(10) 0.0107(10) -0.0023(8) -0.0052(8) -0.0018(8)
N2 0.0058(9) 0.0134(10) 0.0113(10) -0.0008(8) -0.0036(8) -0.0021(8)
O1 0.0218(10) 0.0118(9) 0.0180(9) 0.0037(7) -0.0086(8) -0.0069(7)
O2 0.0201(10) 0.0181(9) 0.0207(10) -0.0040(7) -0.0115(8) -0.0074(7)
O3 0.0244(10) 0.0139(9) 0.0138(9) 0.0008(7) -0.0037(8) -0.0063(7)
O4 0.0138(9) 0.0104(8) 0.0129(8) -0.0041(7) -0.0061(7) -0.0026(7)
O5 0.0097(8) 0.0163(9) 0.0139(9) 0.0003(7) -0.0053(7) -0.0055(7)
O6 0.0133(9) 0.0184(9) 0.0154(9) 0.0046(7) -0.0053(7) -0.0081(7)
O7 0.0128(9) 0.0340(11) 0.0143(9) -0.0072(8) -0.0018(7) -0.0063(8)
O8 0.0125(9) 0.0275(10) 0.0122(9) -0.0020(7) -0.0052(7) -0.0082(7)
O1W 0.0130(9) 0.0154(9) 0.0372(12) -0.0073(8) 0.0027(8) -0.0036(7)
O2W 0.0166(9) 0.0200(9) 0.0114(8) -0.0013(7) -0.0044(7) -0.0086(7)
O3W 0.0158(10) 0.0236(10) 0.0181(9) 0.0023(8) -0.0073(8) -0.0044(8)
O4W 0.0317(14) 0.0591(17) 0.0331(13) -0.0138(12) -0.0059(11) 0.0078(12)

loop_
_atom_type_symbol
_atom_type_description
_atom_type_scat_dispersion_real
_atom_type_scat_dispersion_imag
_atom_type_scat_source
C C 0.0033 0.0016 'International Tables Vol C Tables 4.2.6.8 and 6.1.1.4'
H H 0.0000 0.0000 'International Tables Vol C Tables 4.2.6.8 and 6.1.1.4'
Cl Cl 0.1484 0.1585 'International Tables Vol C Tables 4.2.6.8 and 6.1.1.4'
N N 0.0061 0.0033 'International Tables Vol C Tables 4.2.6.8 and 6.1.1.4'
O O 0.0106 0.0060 'International Tables Vol C Tables 4.2.6.8 and 6.1.1.4'
Pr Pr -0.2180 2.8214 'International Tables Vol C Tables 4.2.6.8 and 6.1.1.4'

loop_
_geom_angle_atom_site_label_1
_geom_angle_atom_site_label_2
_geom_angle_atom_site_label_3
_geom_angle
_geom_angle_site_symmetry_1
_geom_angle_site_symmetry_3
O1 Pr1 O8 88.84(6) . 1_655
O1 Pr1 O1W 73.31(6) . .
O8 Pr1 O1W 80.87(6) 1_655 .
O1 Pr1 O5 78.19(6) . .
O8 Pr1 O5 138.84(6) 1_655 .
O1W Pr1 O5 130.05(6) . .
O1 Pr1 O4 145.93(6) . 1_565
O8 Pr1 O4 99.45(6) 1_655 1_565
O1W Pr1 O4 140.49(6) . 1_565
O5 Pr1 O4 73.90(5) . 1_565
O1 Pr1 O6 142.24(6) . 2_765
O8 Pr1 O6 69.51(6) 1_655 2_765
O1W Pr1 O6 72.97(6) . 2_765
O5 Pr1 O6 138.03(5) . 2_765
O4 Pr1 O6 70.39(5) 1_565 2_765
O1 Pr1 O4 118.18(6) . 2_755
O8 Pr1 O4 141.47(6) 1_655 2_755
O1W Pr1 O4 81.55(6) . 2_755
O5 Pr1 O4 76.96(5) . 2_755
O4 Pr1 O4 73.97(6) 1_565 2_755
O6 Pr1 O4 72.64(5) 2_765 2_755
O1 Pr1 O2W 77.21(6) . .
O8 Pr1 O2W 72.17(6) 1_655 .
O1W Pr1 O2W 140.10(6) . .
O5 Pr1 O2W 66.91(6) . .
O4 Pr1 O2W 74.14(5) 1_565 .
O6 Pr1 O2W 121.31(6) 2_765 .
O4 Pr1 O2W 136.95(5) 2_755 .
O1 Pr1 Pr1 144.37(4) . 2_765
O8 Pr1 Pr1 126.50(4) 1_655 2_765
O1W Pr1 Pr1 112.80(5) . 2_765
O5 Pr1 Pr1 71.66(4) . 2_765
O4 Pr1 Pr1 37.24(4) 1_565 2_765
O6 Pr1 Pr1 66.63(4) 2_765 2_765
O4 Pr1 Pr1 36.73(4) 2_755 2_765
O2W Pr1 Pr1 106.86(4) . 2_765
N1 C1 C2 112.35(18) . .
N1 C1 H1A 109.1 . .
C2 C1 H1A 109.1 . .
N1 C1 H1B 109.1 . .
C2 C1 H1B 109.1 . .
H1A C1 H1B 107.9 . .
O2 C2 O1 126.5(2) . .
O2 C2 C1 117.4(2) . .
O1 C2 C1 116.1(2) . .
N1 C3 C4 115.23(19) . .
N1 C3 H3A 108.5 . .
C4 C3 H3A 108.5 . .
N1 C3 H3B 108.5 . .
C4 C3 H3B 108.5 . .
H3A C3 H3B 107.5 . .
O3 C4 O4 124.1(2) . .
O3 C4 C3 122.5(2) . .
O4 C4 C3 113.3(2) . .
N2 C5 C6 110.81(18) . .
N2 C5 H5A 109.5 . .
C6 C5 H5A 109.5 . .
N2 C5 H5B 109.5 . .
C6 C5 H5B 109.5 . .
H5A C5 H5B 108.1 . .
O6 C6 O5 127.3(2) . .
O6 C6 C5 115.8(2) . .
O5 C6 C5 116.9(2) . .
N2 C7 C8 115.2(2) . .
N2 C7 H7A 108.5 . .
C8 C7 H7A 108.5 . .
N2 C7 H7B 108.5 . .
C8 C7 H7B 108.5 . .
H7A C7 H7B 107.5 . .
O7 C8 O8 127.4(2) . .
O7 C8 C7 115.5(2) . .
O8 C8 C7 117.0(2) . .
C11 C10 C9 110.3(2) . .
C11 C10 H10A 109.6 . .
C9 C10 H10A 109.6 . .
C11 C10 H10B 109.6 . .
C9 C10 H10B 109.6 . .
H10A C10 H10B 108.1 . .
N1 C11 C10 115.80(19) . .
N1 C11 H11A 108.3 . .
C10 C11 H11A 108.3 . .
N1 C11 H11B 108.3 . .
C10 C11 H11B 108.3 . .
H11A C11 H11B 107.4 . .
N2 C9 C10 113.96(19) . .
N2 C9 H9A 108.8 . .
C10 C9 H9A 108.8 . .
N2 C9 H9B 108.8 . .
C10 C9 H9B 108.8 . .
H9A C9 H9B 107.7 . .
C3 N1 C1 108.79(17) . .
C3 N1 C11 113.36(19) . .
C1 N1 C11 108.45(17) . .
C3 N1 H1 108.7 . .
C1 N1 H1 108.7 . .
C11 N1 H1 108.7 . .
C7 N2 C5 113.44(18) . .
C7 N2 C9 111.32(18) . .
C5 N2 C9 113.57(18) . .
C7 N2 H2 105.9 . .
C5 N2 H2 105.9 . .
C9 N2 H2 105.9 . .
C2 O1 Pr1 152.78(16) . .
C4 O4 Pr1 133.90(15) . 1_545
C4 O4 Pr1 104.91(14) . 2_755
Pr1 O4 Pr1 106.03(6) 1_545 2_755
C6 O5 Pr1 132.92(15) . .
C6 O6 Pr1 140.72(15) . 2_765
C8 O8 Pr1 142.31(16) . 1_455
Pr1 O1W H1WA 111.2 . .
Pr1 O1W H1WB 131.0 . .
H1WA O1W H1WB 115.3 . .
Pr1 O2W H2WA 109.9 . .
Pr1 O2W H2WB 123.7 . .
H2WA O2W H2WB 96.9 . .
H3WA O3W H3WB 109.5 . .
H4WA O4W H4WB 109.5 . .

loop_
_geom_bond_atom_site_label_1
_geom_bond_atom_site_label_2
_geom_bond_distance
_geom_bond_site_symmetry_2
Pr1 O1 2.3420(16) .
Pr1 O8 2.4012(17) 1_655
Pr1 O1W 2.4633(18) .
Pr1 O5 2.4788(16) .
Pr1 O4 2.4988(16) 1_565
Pr1 O6 2.5114(16) 2_765
Pr1 O4 2.5288(16) 2_755
Pr1 O2W 2.5475(17) .
C1 N1 1.512(3) .
C1 C2 1.522(3) .
C1 H1A 0.9900 .
C1 H1B 0.9900 .
C2 O2 1.236(3) .
C2 O1 1.260(3) .
C3 N1 1.495(3) .
C3 C4 1.517(3) .
C3 H3A 0.9900 .
C3 H3B 0.9900 .
C4 O3 1.223(3) .
C4 O4 1.291(3) .
C5 N2 1.510(3) .
C5 C6 1.520(3) .
C5 H5A 0.9900 .
C5 H5B 0.9900 .
C6 O6 1.249(3) .
C6 O5 1.260(3) .
C7 N2 1.500(3) .
C7 C8 1.527(3) .
C7 H7A 0.9900 .
C7 H7B 0.9900 .
C8 O7 1.236(3) .
C8 O8 1.259(3) .
C10 C11 1.521(3) .
C10 C9 1.525(3) .
C10 H10A 0.9900 .
C10 H10B 0.9900 .
C11 N1 1.515(3) .
C11 H11A 0.9900 .
C11 H11B 0.9900 .
C9 N2 1.513(3) .
C9 H9A 0.9900 .
C9 H9B 0.9900 .
N1 H1 0.9300 .
N2 H2 0.9300 .
O4 Pr1 2.4988(16) 1_545
O4 Pr1 2.5288(16) 2_755
O6 Pr1 2.5114(16) 2_765
O8 Pr1 2.4012(17) 1_455
O1W H1WA 0.8837 .
O1W H1WB 0.8595 .
O2W H2WA 0.8615 .
O2W H2WB 0.8848 .
O3W H3WA 0.8502 .
O3W H3WB 0.8500 .
O4W H4WA 0.8503 .
O4W H4WB 0.8500 .

loop_
_geom_torsion_atom_site_label_1
_geom_torsion_atom_site_label_2
_geom_torsion_atom_site_label_3
_geom_torsion_atom_site_label_4
_geom_torsion
_geom_torsion_site_symmetry_1
_geom_torsion_site_symmetry_2
_geom_torsion_site_symmetry_3
_geom_torsion_site_symmetry_4
N1 C1 C2 O2 -174.7(2) . . . .
N1 C1 C2 O1 5.6(3) . . . .
N1 C3 C4 O3 15.0(3) . . . .
N1 C3 C4 O4 -167.34(19) . . . .
N2 C5 C6 O6 -176.2(2) . . . .
N2 C5 C6 O5 3.0(3) . . . .
N2 C7 C8 O7 159.3(2) . . . .
N2 C7 C8 O8 -22.8(3) . . . .
C9 C10 C11 N1 -178.79(19) . . . .
C11 C10 C9 N2 76.3(3) . . . .
C4 C3 N1 C1 -156.7(2) . . . .
C4 C3 N1 C11 82.6(3) . . . .
C2 C1 N1 C3 157.72(19) . . . .
C2 C1 N1 C11 -78.6(2) . . . .
C10 C11 N1 C3 -67.6(3) . . . .
C10 C11 N1 C1 171.5(2) . . . .
C8 C7 N2 C5 68.4(3) . . . .
C8 C7 N2 C9 -61.1(3) . . . .
C6 C5 N2 C7 122.8(2) . . . .
C6 C5 N2 C9 -108.7(2) . . . .
C10 C9 N2 C7 -156.3(2) . . . .
C10 C9 N2 C5 74.2(2) . . . .
O2 C2 O1 Pr1 26.5(5) . . . .
C1 C2 O1 Pr1 -153.9(3) . . . .
O8 Pr1 O1 C2 -22.6(3) 1_655 . . .
O1W Pr1 O1 C2 58.3(3) . . . .
O5 Pr1 O1 C2 -163.2(4) . . . .
O4 Pr1 O1 C2 -127.8(3) 1_565 . . .
O6 Pr1 O1 C2 30.7(4) 2_765 . . .
O4 Pr1 O1 C2 128.7(3) 2_755 . . .
O2W Pr1 O1 C2 -94.5(3) . . . .
Pr1 Pr1 O1 C2 164.3(3) 2_765 . . .
O3 C4 O4 Pr1 130.6(2) . . . 1_545
C3 C4 O4 Pr1 -47.0(3) . . . 1_545
O3 C4 O4 Pr1 -0.1(3) . . . 2_755
C3 C4 O4 Pr1 -177.75(16) . . . 2_755
O6 C6 O5 Pr1 -7.9(4) . . . .
C5 C6 O5 Pr1 172.92(15) . . . .
O1 Pr1 O5 C6 -152.0(2) . . . .
O8 Pr1 O5 C6 133.67(19) 1_655 . . .
O1W Pr1 O5 C6 -96.0(2) . . . .
O4 Pr1 O5 C6 47.7(2) 1_565 . . .
O6 Pr1 O5 C6 15.2(2) 2_765 . . .
O4 Pr1 O5 C6 -29.1(2) 2_755 . . .
O2W Pr1 O5 C6 127.0(2) . . . .
Pr1 Pr1 O5 C6 8.72(19) 2_765 . . .
O5 C6 O6 Pr1 -3.4(4) . . . 2_765
C5 C6 O6 Pr1 175.71(16) . . . 2_765
O7 C8 O8 Pr1 -18.2(4) . . . 1_455
C7 C8 O8 Pr1 164.13(18) . . . 1_455
